data_2300694
loop_
_publ_author_name
'Fischer, Andreas'
'Langmann, Jan'
'V\"ost, Marcel'
'Eickerling, Georg'
'Scherer, Wolfgang'

_publ_section_title
;
 HTD2: a single-crystal X-ray diffractometer for combined
 high-pressure/low-temperature experiments at laboratory scale
;
_journal_coeditor_code IU5026
_journal_issue 5
_journal_name_full 'Journal of Applied Crystallography'
_journal_page_first
;
;
_journal_paper_doi 10.1107/S160057672200766X
_journal_volume 55
_journal_year 2022
_chemical_compound_source 'synthesized by authors, see text'
_chemical_formula_moiety 'C4 Co Sc3'
_chemical_formula_sum 'C4 Co Sc3'
_chemical_formula_weight 241.85
_space_group_IT_number 12
_space_group_name_Hall '-C 2y'
_space_group_name_H-M_alt 'C 1 2/m 1'
_symmetry_cell_setting monoclinic
_symmetry_Int_Tables_number 12
_symmetry_space_group_name_Hall '-C 2y'
_symmetry_space_group_name_H-M 'C 1 2/m 1'
_atom_sites_solution_primary dual
_cell_angle_alpha 90
_cell_angle_beta 104.413(3)
_cell_angle_gamma 90
_cell_formula_units_Z 4
_cell_length_a 5.5124(4)
_cell_length_b 11.9341(14)
_cell_length_c 5.5167(6)
_cell_measurement_reflns_used 1635
_cell_measurement_temperature 6.7(1)
_cell_measurement_theta_max 29.28562
_cell_measurement_theta_min 3.9196
_cell_volume 351.50(6)
_computing_cell_refinement 'PEAKREF (Duisenberg, 2003)'
_computing_data_collection 'EVAL-14 (Duisenberg, 2003'
_computing_data_reduction 'SADABS-2016/2 (Krause, 2015)'
_computing_molecular_graphics 'DIAMOND (Brandenburg, 2020)'
_computing_publication_material 'JANA2006 (Petricek, 2014)'
_computing_structure_refinement 'JANA2006 (Petricek, 2014)'
_computing_structure_solution 'SUPERFLIP (Palatinus, 2007)'
_diffrn_ambient_temperature 6.7(1)
_diffrn_detector 'DECTRIS Pilatus CdTe 300K pixel detector'
_diffrn_detector_area_resol_mean 5.8
_diffrn_measured_fraction_theta_full 0.48
_diffrn_measured_fraction_theta_max 0.22
_diffrn_measurement_device 'four-circle diffractometer'
_diffrn_measurement_device_type 'HUBER four-circle Eulerian cradle'
_diffrn_measurement_method '\f scans'
_diffrn_radiation_monochromator 'mirror optics'
_diffrn_radiation_source 'INCOATEC I\mS microfocus x-ray source'
_diffrn_radiation_type AgK\a
_diffrn_radiation_wavelength 0.56089
_diffrn_reflns_av_R_equivalents 0.0207
_diffrn_reflns_av_unetI/netI 0.0277
_diffrn_reflns_limit_h_max 8
_diffrn_reflns_limit_h_min -9
_diffrn_reflns_limit_k_max 16
_diffrn_reflns_limit_k_min -15
_diffrn_reflns_limit_l_max 7
_diffrn_reflns_limit_l_min -6
_diffrn_reflns_number 2523
_diffrn_reflns_reduction_process
;
Merged with JANA2006 
(Petricek, 2014)
;
_diffrn_reflns_theta_full 12.71
_diffrn_reflns_theta_max 30.82
_diffrn_reflns_theta_min 3.3
_diffrn_source 'microfocus sealed x-ray tube'
_exptl_absorpt_coefficient_mu 5.083
_exptl_absorpt_correction_T_max 0.6479
_exptl_absorpt_correction_T_min 0.5596
_exptl_absorpt_correction_type multi-scan
_exptl_absorpt_process_details 'SADABS-2016/2 (Krause, 2015)'
_exptl_crystal_colour 'metallic dark grey'
_exptl_crystal_density_diffrn 4.5701
_exptl_crystal_density_method 'not measured'
_exptl_crystal_description block
_exptl_crystal_F_000 456
_exptl_crystal_size_max 0.147
_exptl_crystal_size_mid 0.098
_exptl_crystal_size_min 0.073
_refine_diff_density_max 2.32
_refine_diff_density_min -2.13
_refine_ls_extinction_method none
_refine_ls_goodness_of_fit_gt 3.33
_refine_ls_goodness_of_fit_ref 3.33
_refine_ls_number_constraints 1
_refine_ls_number_parameters 18
_refine_ls_number_reflns 228
_refine_ls_number_restraints 0
_refine_ls_R_factor_all 0.0615
_refine_ls_R_factor_gt 0.0615
_refine_ls_shift/su_max 0.0016
_refine_ls_shift/su_mean 0.0003
_refine_ls_structure_factor_coef Fsqd
_refine_ls_weighting_details w=1/(\s^2^(I)+0.0004I^2^)
_refine_ls_weighting_scheme sigma
_refine_ls_wR_factor_gt 0.1339
_refine_ls_wR_factor_ref 0.1339
_reflns_number_gt 228
_reflns_number_total 255
_reflns_threshold_expression I>1.5\s(I)
_cod_data_source_file iu5026sup1.cif
_cod_data_source_block Sc3CoC4_6.7K_3.3GPa
_cod_database_code 2300694

loop_
_space_group_symop_id
_space_group_symop_operation_xyz
1 x,y,z
2 -x,y,-z
3 -x,-y,-z
4 x,-y,z
5 x+1/2,y+1/2,z
6 -x+1/2,y+1/2,-z
7 -x+1/2,-y+1/2,-z
8 x+1/2,-y+1/2,z

loop_
_atom_site_label
_atom_site_type_symbol
_atom_site_fract_x
_atom_site_fract_y
_atom_site_fract_z
_atom_site_adp_type
_atom_site_U_iso_or_equiv
_atom_site_site_symmetry_multiplicity
_atom_site_occupancy
_atom_site_calc_flag
_atom_site_refinement_flags
_atom_site_disorder_assembly
_atom_site_disorder_group
Co1 Co 0.25683(13) 0 0.25897(18) Uiso 0.0021(4) 4 1 d . . .
Sc1 Sc 0.75256(17) 0 0.2460(2) Uiso 0.0021(4) 4 1 d . . .
Sc2 Sc 0 0.18784(12) 0 Uiso 0.0018(4) 4 1 d . . .
Sc3 Sc 0 0.31155(12) 0.5 Uiso 0.0018(4) 4 1 d . . .
C1 C 0.4170(10) 0.1243(5) 0.0817(12) Uiso 0.0039(8) 8 1 d . . .
C2 C 0.0832(10) 0.1238(5) 0.4173(12) Uiso 0.0039(8) 8 1 d . . .

loop_
_atom_type_symbol
_atom_type_scat_dispersion_real
_atom_type_scat_dispersion_imag
_atom_type_scat_source
C 0.0015 0.0009 'International Tables Vol C tables 4.2.6.8 and 6.1.1.1'
Co 0.3050 0.6296 'International Tables Vol C tables 4.2.6.8 and 6.1.1.1'
Sc 0.1829 0.2348 'International Tables Vol C tables 4.2.6.8 and 6.1.1.1'

loop_
_exptl_crystal_face_index_h
_exptl_crystal_face_index_k
_exptl_crystal_face_index_l
_exptl_crystal_face_perp_dist
0 -5 -6 0.046
8 -5 0 0.036
-1 -5 3 0.026
-2 5 0 0.021
-7 4 1 0.032
-1 -5 1 0.030
7 1 1 0.045
-1 -1 9 0.021
4 2 2 0.038
4 1 -4 0.059
0 -3 -10 0.045
1 1 1 0.036
0 -1 0 0.028
5 -5 -1 0.037

loop_
_geom_angle_atom_site_label_1
_geom_angle_atom_site_label_2
_geom_angle_atom_site_label_3
_geom_angle_site_symmetry_1
_geom_angle_site_symmetry_2
_geom_angle_site_symmetry_3
_geom_angle
_geom_angle_publ_flag
Sc1 Co1 Sc1 1_455 . . 177.13(5) ?
Sc1 Co1 Sc1 1_455 . 2_655 101.94(4) ?
Sc1 Co1 Sc1 1_455 . 2_656 75.97(4) ?
Sc1 Co1 Sc2 1_455 . . 67.33(2) ?
Sc1 Co1 Sc2 1_455 . 3_555 67.33(2) ?
Sc1 Co1 Sc3 1_455 . 5_545 111.99(3) ?
Sc1 Co1 Sc3 1_455 . 7_556 111.99(3) ?
Sc1 Co1 C1 1_455 . . 121.83(15) ?
Sc1 Co1 C1 1_455 . 4_555 121.83(15) ?
Sc1 Co1 C2 1_455 . . 56.11(15) ?
Sc1 Co1 C2 1_455 . 4_555 56.11(15) ?
Sc1 Co1 Sc1 . . 2_655 75.18(4) ?
Sc1 Co1 Sc1 . . 2_656 106.90(4) ?
Sc1 Co1 Sc2 . . . 111.16(3) ?
Sc1 Co1 Sc2 . . 3_555 111.16(3) ?
Sc1 Co1 Sc3 . . 5_545 69.44(2) ?
Sc1 Co1 Sc3 . . 7_556 69.44(2) ?
Sc1 Co1 C1 . . . 56.63(15) ?
Sc1 Co1 C1 . . 4_555 56.63(15) ?
Sc1 Co1 C2 . . . 125.32(15) ?
Sc1 Co1 C2 . . 4_555 125.32(15) ?
Sc1 Co1 Sc1 2_655 . 2_656 177.92(4) ?
Sc1 Co1 Sc2 2_655 . . 67.19(2) ?
Sc1 Co1 Sc2 2_655 . 3_555 67.19(2) ?
Sc1 Co1 Sc3 2_655 . 5_545 111.50(3) ?
Sc1 Co1 Sc3 2_655 . 7_556 111.50(3) ?
Sc1 Co1 C1 2_655 . . 55.55(17) ?
Sc1 Co1 C1 2_655 . 4_555 55.55(17) ?
Sc1 Co1 C2 2_655 . . 121.96(17) ?
Sc1 Co1 C2 2_655 . 4_555 121.96(17) ?
Sc1 Co1 Sc2 2_656 . . 111.72(3) ?
Sc1 Co1 Sc2 2_656 . 3_555 111.72(3) ?
Sc1 Co1 Sc3 2_656 . 5_545 69.54(2) ?
Sc1 Co1 Sc3 2_656 . 7_556 69.54(2) ?
Sc1 Co1 C1 2_656 . . 125.49(17) ?
Sc1 Co1 C1 2_656 . 4_555 125.49(17) ?
Sc1 Co1 C2 2_656 . . 56.93(17) ?
Sc1 Co1 C2 2_656 . 4_555 56.93(17) ?
Sc2 Co1 Sc2 . . 3_555 104.26(4) ?
Sc2 Co1 Sc3 . . 5_545 178.13(4) ?
Sc2 Co1 Sc3 . . 7_556 73.91(3) ?
Sc2 Co1 C1 . . . 54.53(15) ?
Sc2 Co1 C1 . . 4_555 122.74(17) ?
Sc2 Co1 C2 . . . 54.80(17) ?
Sc2 Co1 C2 . . 4_555 123.44(15) ?
Sc2 Co1 Sc3 3_555 . 5_545 73.91(3) ?
Sc2 Co1 Sc3 3_555 . 7_556 178.13(4) ?
Sc2 Co1 C1 3_555 . . 122.74(17) ?
Sc2 Co1 C1 3_555 . 4_555 54.53(15) ?
Sc2 Co1 C2 3_555 . . 123.44(15) ?
Sc2 Co1 C2 3_555 . 4_555 54.80(17) ?
Sc3 Co1 Sc3 5_545 . 7_556 107.92(4) ?
Sc3 Co1 C1 5_545 . . 126.05(15) ?
Sc3 Co1 C1 5_545 . 4_555 55.95(17) ?
Sc3 Co1 C2 5_545 . . 126.46(18) ?
Sc3 Co1 C2 5_545 . 4_555 55.89(15) ?
Sc3 Co1 C1 7_556 . . 55.95(17) ?
Sc3 Co1 C1 7_556 . 4_555 126.05(15) ?
Sc3 Co1 C2 7_556 . . 55.89(15) ?
Sc3 Co1 C2 7_556 . 4_555 126.46(18) ?
C1 Co1 C1 . . 4_555 90.5(2) ?
C1 Co1 C2 . . . 89.1(2) ?
C1 Co1 C2 . . 4_555 177.0(2) ?
C1 Co1 C2 4_555 . . 177.0(2) ?
C1 Co1 C2 4_555 . 4_555 89.1(2) ?
C2 Co1 C2 . . 4_555 91.1(2) ?
Co1 Sc1 Co1 . . 1_655 177.13(6) ?
Co1 Sc1 Co1 . . 2_655 104.82(4) ?
Co1 Sc1 Co1 . . 2_656 73.10(4) ?
Co1 Sc1 Sc1 . . 2_655 52.71(3) ?
Co1 Sc1 Sc1 . . 2_756 125.36(5) ?
Co1 Sc1 Sc2 . . 1_655 123.94(3) ?
Co1 Sc1 Sc2 . . 3_655 123.94(3) ?
Co1 Sc1 Sc3 . . 5_545 55.73(2) ?
Co1 Sc1 Sc3 . . 7_556 55.73(2) ?
Co1 Sc1 C1 . . . 47.46(15) ?
Co1 Sc1 C1 . . 2_655 79.18(15) ?
Co1 Sc1 C1 . . 3_655 79.18(15) ?
Co1 Sc1 C1 . . 4_555 47.46(15) ?
Co1 Sc1 C2 . . 1_655 131.64(16) ?
Co1 Sc1 C2 . . 2_656 99.67(15) ?
Co1 Sc1 C2 . . 3_656 99.67(15) ?
Co1 Sc1 C2 . . 4_655 131.64(16) ?
Co1 Sc1 Co1 1_655 . 2_655 78.06(4) ?
Co1 Sc1 Co1 1_655 . 2_656 104.03(4) ?
Co1 Sc1 Sc1 1_655 . 2_655 130.17(5) ?
Co1 Sc1 Sc1 1_655 . 2_756 51.76(3) ?
Co1 Sc1 Sc2 1_655 . 1_655 57.51(2) ?
Co1 Sc1 Sc2 1_655 . 3_655 57.51(2) ?
Co1 Sc1 Sc3 1_655 . 5_545 122.79(3) ?
Co1 Sc1 Sc3 1_655 . 7_556 122.79(3) ?
Co1 Sc1 C1 1_655 . . 134.01(15) ?
Co1 Sc1 C1 1_655 . 2_655 103.01(15) ?
Co1 Sc1 C1 1_655 . 3_655 103.01(15) ?
Co1 Sc1 C1 1_655 . 4_555 134.01(15) ?
Co1 Sc1 C2 1_655 . 1_655 46.85(15) ?
Co1 Sc1 C2 1_655 . 2_656 78.11(15) ?
Co1 Sc1 C2 1_655 . 3_656 78.11(15) ?
Co1 Sc1 C2 1_655 . 4_655 46.85(15) ?
Co1 Sc1 Co1 2_655 . 2_656 177.92(4) ?
Co1 Sc1 Sc1 2_655 . 2_655 52.11(3) ?
Co1 Sc1 Sc1 2_655 . 2_756 129.82(4) ?
Co1 Sc1 Sc2 2_655 . 1_655 57.42(3) ?
Co1 Sc1 Sc2 2_655 . 3_655 57.42(3) ?
Co1 Sc1 Sc3 2_655 . 5_545 123.14(3) ?
Co1 Sc1 Sc3 2_655 . 7_556 123.14(3) ?
Co1 Sc1 C1 2_655 . . 78.34(17) ?
Co1 Sc1 C1 2_655 . 2_655 47.28(16) ?
Co1 Sc1 C1 2_655 . 3_655 47.28(16) ?
Co1 Sc1 C1 2_655 . 4_555 78.34(17) ?
Co1 Sc1 C2 2_655 . 1_655 102.84(17) ?
Co1 Sc1 C2 2_655 . 2_656 134.05(16) ?
Co1 Sc1 C2 2_655 . 3_656 134.05(16) ?
Co1 Sc1 C2 2_655 . 4_655 102.84(17) ?
Co1 Sc1 Sc1 2_656 . 2_655 125.81(4) ?
Co1 Sc1 Sc1 2_656 . 2_756 52.26(3) ?
Co1 Sc1 Sc2 2_656 . 1_655 123.64(3) ?
Co1 Sc1 Sc2 2_656 . 3_655 123.64(3) ?
Co1 Sc1 Sc3 2_656 . 5_545 55.78(3) ?
Co1 Sc1 Sc3 2_656 . 7_556 55.78(3) ?
Co1 Sc1 C1 2_656 . . 100.05(17) ?
Co1 Sc1 C1 2_656 . 2_655 131.63(16) ?
Co1 Sc1 C1 2_656 . 3_655 131.63(16) ?
Co1 Sc1 C1 2_656 . 4_555 100.05(17) ?
Co1 Sc1 C2 2_656 . 1_655 78.75(17) ?
Co1 Sc1 C2 2_656 . 2_656 47.01(16) ?
Co1 Sc1 C2 2_656 . 3_656 47.01(16) ?
Co1 Sc1 C2 2_656 . 4_655 78.75(17) ?
Sc1 Sc1 Sc1 2_655 . 2_756 178.07(5) ?
Sc1 Sc1 Sc2 2_655 . 1_655 90.73(3) ?
Sc1 Sc1 Sc2 2_655 . 3_655 90.73(3) ?
Sc1 Sc1 Sc3 2_655 . 5_545 89.44(3) ?
Sc1 Sc1 Sc3 2_655 . 7_556 89.44(3) ?
Sc1 Sc1 C1 2_655 . . 44.09(14) ?
Sc1 Sc1 C1 2_655 . 2_655 44.64(13) ?
Sc1 Sc1 C1 2_655 . 3_655 44.64(13) ?
Sc1 Sc1 C1 2_655 . 4_555 44.09(14) ?
Sc1 Sc1 C2 2_655 . 1_655 136.50(14) ?
Sc1 Sc1 C2 2_655 . 2_656 135.18(13) ?
Sc1 Sc1 C2 2_655 . 3_656 135.18(13) ?
Sc1 Sc1 C2 2_655 . 4_655 136.50(14) ?
Sc1 Sc1 Sc2 2_756 . 1_655 90.61(3) ?
Sc1 Sc1 Sc2 2_756 . 3_655 90.61(3) ?
Sc1 Sc1 Sc3 2_756 . 5_545 89.21(3) ?
Sc1 Sc1 Sc3 2_756 . 7_556 89.21(3) ?
Sc1 Sc1 C1 2_756 . . 135.04(15) ?
Sc1 Sc1 C1 2_756 . 2_655 136.17(13) ?
Sc1 Sc1 C1 2_756 . 3_655 136.17(13) ?
Sc1 Sc1 C1 2_756 . 4_555 135.04(15) ?
Sc1 Sc1 C2 2_756 . 1_655 44.32(14) ?
Sc1 Sc1 C2 2_756 . 2_656 43.95(13) ?
Sc1 Sc1 C2 2_756 . 3_656 43.95(13) ?
Sc1 Sc1 C2 2_756 . 4_655 44.32(14) ?
Sc2 Sc1 Sc2 1_655 . 3_655 92.38(4) ?
Sc2 Sc1 Sc3 1_655 . 5_545 179.32(4) ?
Sc2 Sc1 Sc3 1_655 . 7_556 88.27(3) ?
Sc2 Sc1 C1 1_655 . . 76.51(15) ?
Sc2 Sc1 C1 1_655 . 2_655 48.76(14) ?
Sc2 Sc1 C1 1_655 . 3_655 104.70(17) ?
Sc2 Sc1 C1 1_655 . 4_555 132.13(16) ?
Sc2 Sc1 C2 1_655 . 1_655 48.86(16) ?
Sc2 Sc1 C2 1_655 . 2_656 76.64(16) ?
Sc2 Sc1 C2 1_655 . 3_656 131.96(14) ?
Sc2 Sc1 C2 1_655 . 4_655 104.36(16) ?
Sc2 Sc1 Sc3 3_655 . 5_545 88.27(3) ?
Sc2 Sc1 Sc3 3_655 . 7_556 179.32(4) ?
Sc2 Sc1 C1 3_655 . . 132.13(16) ?
Sc2 Sc1 C1 3_655 . 2_655 104.70(17) ?
Sc2 Sc1 C1 3_655 . 3_655 48.76(14) ?
Sc2 Sc1 C1 3_655 . 4_555 76.51(15) ?
Sc2 Sc1 C2 3_655 . 1_655 104.36(16) ?
Sc2 Sc1 C2 3_655 . 2_656 131.96(14) ?
Sc2 Sc1 C2 3_655 . 3_656 76.64(16) ?
Sc2 Sc1 C2 3_655 . 4_655 48.86(16) ?
Sc3 Sc1 Sc3 5_545 . 7_556 91.07(4) ?
Sc3 Sc1 C1 5_545 . . 103.17(16) ?
Sc3 Sc1 C1 5_545 . 2_655 131.21(14) ?
Sc3 Sc1 C1 5_545 . 3_655 75.87(16) ?
Sc3 Sc1 C1 5_545 . 4_555 48.22(16) ?
Sc3 Sc1 C2 5_545 . 1_655 130.77(16) ?
Sc3 Sc1 C2 5_545 . 2_656 102.79(16) ?
Sc3 Sc1 C2 5_545 . 3_656 48.05(14) ?
Sc3 Sc1 C2 5_545 . 4_655 75.95(15) ?
Sc3 Sc1 C1 7_556 . . 48.22(16) ?
Sc3 Sc1 C1 7_556 . 2_655 75.87(16) ?
Sc3 Sc1 C1 7_556 . 3_655 131.21(14) ?
Sc3 Sc1 C1 7_556 . 4_555 103.17(16) ?
Sc3 Sc1 C2 7_556 . 1_655 75.95(15) ?
Sc3 Sc1 C2 7_556 . 2_656 48.05(14) ?
Sc3 Sc1 C2 7_556 . 3_656 102.79(16) ?
Sc3 Sc1 C2 7_556 . 4_655 130.77(16) ?
C1 Sc1 C1 . . 2_655 35.4(2) ?
C1 Sc1 C1 . . 3_655 88.7(2) ?
C1 Sc1 C1 . . 4_555 77.58(19) ?
C1 Sc1 C2 . . 1_655 102.32(19) ?
C1 Sc1 C2 . . 2_656 91.10(19) ?
C1 Sc1 C2 . . 3_656 143.2(2) ?
C1 Sc1 C2 . . 4_655 178.8(2) ?
C1 Sc1 C1 2_655 . 3_655 78.5(2) ?
C1 Sc1 C1 2_655 . 4_555 88.7(2) ?
C1 Sc1 C2 2_655 . 1_655 91.87(19) ?
C1 Sc1 C2 2_655 . 2_656 102.2(2) ?
C1 Sc1 C2 2_655 . 3_656 178.6(2) ?
C1 Sc1 C2 2_655 . 4_655 145.8(2) ?
C1 Sc1 C1 3_655 . 4_555 35.4(2) ?
C1 Sc1 C2 3_655 . 1_655 145.8(2) ?
C1 Sc1 C2 3_655 . 2_656 178.6(2) ?
C1 Sc1 C2 3_655 . 3_656 102.2(2) ?
C1 Sc1 C2 3_655 . 4_655 91.87(19) ?
C1 Sc1 C2 4_555 . 1_655 178.8(2) ?
C1 Sc1 C2 4_555 . 2_656 143.2(2) ?
C1 Sc1 C2 4_555 . 3_656 91.10(19) ?
C1 Sc1 C2 4_555 . 4_655 102.32(19) ?
C2 Sc1 C2 1_655 . 2_656 35.6(2) ?
C2 Sc1 C2 1_655 . 3_656 88.3(2) ?
C2 Sc1 C2 1_655 . 4_655 77.75(19) ?
C2 Sc1 C2 2_656 . 3_656 77.1(2) ?
C2 Sc1 C2 2_656 . 4_655 88.3(2) ?
C2 Sc1 C2 3_656 . 4_655 35.6(2) ?
Co1 Sc2 Co1 . . 2_555 75.74(4) ?
Co1 Sc2 Sc1 . . 1_455 55.16(3) ?
Co1 Sc2 Sc1 . . 2_655 55.39(4) ?
Co1 Sc2 Sc2 . . 7_455 134.66(3) ?
Co1 Sc2 Sc2 . . 7_555 92.60(3) ?
Co1 Sc2 Sc3 . . 1_554 134.97(3) ?
Co1 Sc2 Sc3 . . . 92.20(3) ?
Co1 Sc2 Sc3 . . 7_455 127.99(5) ?
Co1 Sc2 Sc3 . . 7_556 52.26(3) ?
Co1 Sc2 C1 . . . 46.29(15) ?
Co1 Sc2 C1 . . 2_555 100.54(15) ?
Co1 Sc2 C1 . . 7_555 138.74(13) ?
Co1 Sc2 C1 . . 8_455 138.75(14) ?
Co1 Sc2 C2 . . . 45.73(15) ?
Co1 Sc2 C2 . . 2_555 100.75(14) ?
Co1 Sc2 Sc1 2_555 . 1_455 55.39(4) ?
Co1 Sc2 Sc1 2_555 . 2_655 55.16(3) ?
Co1 Sc2 Sc2 2_555 . 7_455 92.60(3) ?
Co1 Sc2 Sc2 2_555 . 7_555 134.66(3) ?
Co1 Sc2 Sc3 2_555 . 1_554 92.20(3) ?
Co1 Sc2 Sc3 2_555 . . 134.97(3) ?
Co1 Sc2 Sc3 2_555 . 7_455 52.26(3) ?
Co1 Sc2 Sc3 2_555 . 7_556 127.99(5) ?
Co1 Sc2 C1 2_555 . . 100.54(15) ?
Co1 Sc2 C1 2_555 . 2_555 46.29(15) ?
Co1 Sc2 C1 2_555 . 7_555 138.75(14) ?
Co1 Sc2 C1 2_555 . 8_455 138.74(13) ?
Co1 Sc2 C2 2_555 . . 100.75(14) ?
Co1 Sc2 C2 2_555 . 2_555 45.73(15) ?
Sc1 Sc2 Sc1 1_455 . 2_655 87.62(4) ?
Sc1 Sc2 Sc2 1_455 . 7_455 81.93(3) ?
Sc1 Sc2 Sc2 1_455 . 7_555 145.53(3) ?
Sc1 Sc2 Sc3 1_455 . 1_554 145.30(3) ?
Sc1 Sc2 Sc3 1_455 . . 81.89(3) ?
Sc1 Sc2 Sc3 1_455 . 7_455 90.03(3) ?
Sc1 Sc2 Sc3 1_455 . 7_556 90.15(3) ?
Sc1 Sc2 C1 1_455 . . 101.42(16) ?
Sc1 Sc2 C1 1_455 . 2_555 48.51(15) ?
Sc1 Sc2 C1 1_455 . 7_555 153.95(17) ?
Sc1 Sc2 C1 1_455 . 8_455 118.43(16) ?
Sc1 Sc2 C2 1_455 . . 48.68(13) ?
Sc1 Sc2 C2 1_455 . 2_555 101.10(15) ?
Sc1 Sc2 Sc2 2_655 . 7_455 145.53(3) ?
Sc1 Sc2 Sc2 2_655 . 7_555 81.93(3) ?
Sc1 Sc2 Sc3 2_655 . 1_554 81.89(3) ?
Sc1 Sc2 Sc3 2_655 . . 145.30(3) ?
Sc1 Sc2 Sc3 2_655 . 7_455 90.15(3) ?
Sc1 Sc2 Sc3 2_655 . 7_556 90.03(3) ?
Sc1 Sc2 C1 2_655 . . 48.51(15) ?
Sc1 Sc2 C1 2_655 . 2_555 101.42(16) ?
Sc1 Sc2 C1 2_655 . 7_555 118.43(16) ?
Sc1 Sc2 C1 2_655 . 8_455 153.95(17) ?
Sc1 Sc2 C2 2_655 . . 101.10(15) ?
Sc1 Sc2 C2 2_655 . 2_555 48.68(13) ?
Sc2 Sc2 Sc2 7_455 . 7_555 123.41(6) ?
Sc2 Sc2 Sc3 7_455 . 1_554 88.26(3) ?
Sc2 Sc2 Sc3 7_455 . . 65.36(2) ?
Sc2 Sc2 Sc3 7_455 . 7_455 57.297(18) ?
Sc2 Sc2 Sc3 7_455 . 7_556 122.56(3) ?
Sc2 Sc2 C1 7_455 . . 165.95(15) ?
Sc2 Sc2 C1 7_455 . 2_555 48.32(14) ?
Sc2 Sc2 C1 7_455 . 7_555 76.22(15) ?
Sc2 Sc2 C1 7_455 . 8_455 48.35(14) ?
Sc2 Sc2 C2 7_455 . . 96.36(14) ?
Sc2 Sc2 C2 7_455 . 2_555 101.32(13) ?
Sc2 Sc2 Sc3 7_555 . 1_554 65.36(2) ?
Sc2 Sc2 Sc3 7_555 . . 88.26(3) ?
Sc2 Sc2 Sc3 7_555 . 7_455 122.56(3) ?
Sc2 Sc2 Sc3 7_555 . 7_556 57.297(18) ?
Sc2 Sc2 C1 7_555 . . 48.32(14) ?
Sc2 Sc2 C1 7_555 . 2_555 165.95(15) ?
Sc2 Sc2 C1 7_555 . 7_555 48.35(14) ?
Sc2 Sc2 C1 7_555 . 8_455 76.22(15) ?
Sc2 Sc2 C2 7_555 . . 101.32(13) ?
Sc2 Sc2 C2 7_555 . 2_555 96.36(14) ?
Sc3 Sc2 Sc3 1_554 . . 123.69(6) ?
Sc3 Sc2 Sc3 1_554 . 7_455 57.203(18) ?
Sc3 Sc2 Sc3 1_554 . 7_556 122.66(3) ?
Sc3 Sc2 C1 1_554 . . 96.10(16) ?
Sc3 Sc2 C1 1_554 . 2_555 101.38(15) ?
Sc3 Sc2 C1 1_554 . 7_555 48.63(16) ?
Sc3 Sc2 C1 1_554 . 8_455 76.23(17) ?
Sc3 Sc2 C2 1_554 . . 166.01(14) ?
Sc3 Sc2 C2 1_554 . 2_555 48.35(15) ?
Sc3 Sc2 Sc3 . . 7_455 122.66(3) ?
Sc3 Sc2 Sc3 . . 7_556 57.203(18) ?
Sc3 Sc2 C1 . . . 101.38(15) ?
Sc3 Sc2 C1 . . 2_555 96.10(16) ?
Sc3 Sc2 C1 . . 7_555 76.23(17) ?
Sc3 Sc2 C1 . . 8_455 48.63(16) ?
Sc3 Sc2 C2 . . . 48.35(15) ?
Sc3 Sc2 C2 . . 2_555 166.01(14) ?
Sc3 Sc2 Sc3 7_455 . 7_556 179.75(6) ?
Sc3 Sc2 C1 7_455 . . 135.71(16) ?
Sc3 Sc2 C1 7_455 . 2_555 44.40(16) ?
Sc3 Sc2 C1 7_455 . 7_555 89.98(13) ?
Sc3 Sc2 C1 7_455 . 8_455 89.78(13) ?
Sc3 Sc2 C2 7_455 . . 135.88(14) ?
Sc3 Sc2 C2 7_455 . 2_555 44.24(13) ?
Sc3 Sc2 C1 7_556 . . 44.40(16) ?
Sc3 Sc2 C1 7_556 . 2_555 135.71(16) ?
Sc3 Sc2 C1 7_556 . 7_555 89.78(13) ?
Sc3 Sc2 C1 7_556 . 8_455 89.98(13) ?
Sc3 Sc2 C2 7_556 . . 44.24(13) ?
Sc3 Sc2 C2 7_556 . 2_555 135.88(14) ?
C1 Sc2 C1 . . 2_555 142.5(2) ?
C1 Sc2 C1 . . 7_555 96.7(2) ?
C1 Sc2 C1 . . 8_455 119.80(19) ?
C1 Sc2 C2 . . . 76.5(2) ?
C1 Sc2 C2 . . 2_555 91.5(2) ?
C1 Sc2 C1 2_555 . 7_555 119.80(19) ?
C1 Sc2 C1 2_555 . 8_455 96.7(2) ?
C1 Sc2 C2 2_555 . . 91.5(2) ?
C1 Sc2 C2 2_555 . 2_555 76.5(2) ?
C1 Sc2 C1 7_555 . 8_455 35.5(2) ?
C1 Sc2 C2 7_555 . . 119.7(2) ?
C1 Sc2 C2 7_555 . 2_555 97.0(2) ?
C1 Sc2 C2 8_455 . . 97.0(2) ?
C1 Sc2 C2 8_455 . 2_555 119.7(2) ?
C2 Sc2 C2 . . 2_555 142.2(2) ?
Co1 Sc3 Co1 5_455 . 6_556 72.08(4) ?
Co1 Sc3 Sc1 5_455 . 5_455 54.83(3) ?
Co1 Sc3 Sc1 5_455 . 6_556 54.67(4) ?
Co1 Sc3 Sc2 5_455 . . 93.78(3) ?
Co1 Sc3 Sc2 5_455 . 1_556 134.21(3) ?
Co1 Sc3 Sc2 5_455 . 7_455 53.84(3) ?
Co1 Sc3 Sc2 5_455 . 7_556 125.91(5) ?
Co1 Sc3 Sc3 5_455 . 7_456 93.44(3) ?
Co1 Sc3 Sc3 5_455 . 7_556 134.48(3) ?
Co1 Sc3 C1 5_455 . 7_556 99.10(14) ?
Co1 Sc3 C1 5_455 . 8_455 47.06(15) ?
Co1 Sc3 C2 5_455 . . 140.43(14) ?
Co1 Sc3 C2 5_455 . 2_556 140.20(13) ?
Co1 Sc3 C2 5_455 . 7_556 99.10(15) ?
Co1 Sc3 C2 5_455 . 8_455 46.56(15) ?
Co1 Sc3 Sc1 6_556 . 5_455 54.67(4) ?
Co1 Sc3 Sc1 6_556 . 6_556 54.83(3) ?
Co1 Sc3 Sc2 6_556 . . 134.21(3) ?
Co1 Sc3 Sc2 6_556 . 1_556 93.78(3) ?
Co1 Sc3 Sc2 6_556 . 7_455 125.91(5) ?
Co1 Sc3 Sc2 6_556 . 7_556 53.84(3) ?
Co1 Sc3 Sc3 6_556 . 7_456 134.48(3) ?
Co1 Sc3 Sc3 6_556 . 7_556 93.44(3) ?
Co1 Sc3 C1 6_556 . 7_556 47.06(15) ?
Co1 Sc3 C1 6_556 . 8_455 99.10(14) ?
Co1 Sc3 C2 6_556 . . 140.20(13) ?
Co1 Sc3 C2 6_556 . 2_556 140.43(14) ?
Co1 Sc3 C2 6_556 . 7_556 46.56(15) ?
Co1 Sc3 C2 6_556 . 8_455 99.10(15) ?
Sc1 Sc3 Sc1 5_455 . 6_556 88.93(4) ?
Sc1 Sc3 Sc2 5_455 . . 81.25(3) ?
Sc1 Sc3 Sc2 5_455 . 1_556 145.66(3) ?
Sc1 Sc3 Sc2 5_455 . 7_455 89.79(3) ?
Sc1 Sc3 Sc2 5_455 . 7_556 90.03(3) ?
Sc1 Sc3 Sc3 5_455 . 7_456 145.41(3) ?
Sc1 Sc3 Sc3 5_455 . 7_556 81.27(3) ?
Sc1 Sc3 C1 5_455 . 7_556 101.73(15) ?
Sc1 Sc3 C1 5_455 . 8_455 48.32(13) ?
Sc1 Sc3 C2 5_455 . . 117.66(16) ?
Sc1 Sc3 C2 5_455 . 2_556 153.41(17) ?
Sc1 Sc3 C2 5_455 . 7_556 48.35(15) ?
Sc1 Sc3 C2 5_455 . 8_455 101.38(16) ?
Sc1 Sc3 Sc2 6_556 . . 145.66(3) ?
Sc1 Sc3 Sc2 6_556 . 1_556 81.25(3) ?
Sc1 Sc3 Sc2 6_556 . 7_455 90.03(3) ?
Sc1 Sc3 Sc2 6_556 . 7_556 89.79(3) ?
Sc1 Sc3 Sc3 6_556 . 7_456 81.27(3) ?
Sc1 Sc3 Sc3 6_556 . 7_556 145.41(3) ?
Sc1 Sc3 C1 6_556 . 7_556 48.32(13) ?
Sc1 Sc3 C1 6_556 . 8_455 101.73(15) ?
Sc1 Sc3 C2 6_556 . . 153.41(17) ?
Sc1 Sc3 C2 6_556 . 2_556 117.66(16) ?
Sc1 Sc3 C2 6_556 . 7_556 101.38(16) ?
Sc1 Sc3 C2 6_556 . 8_455 48.35(15) ?
Sc2 Sc3 Sc2 . . 1_556 123.69(6) ?
Sc2 Sc3 Sc2 . . 7_455 57.342(18) ?
Sc2 Sc3 Sc2 . . 7_556 122.80(3) ?
Sc2 Sc3 Sc3 . . 7_456 88.38(3) ?
Sc2 Sc3 Sc3 . . 7_556 65.44(2) ?
Sc2 Sc3 C1 . . 7_556 166.02(14) ?
Sc2 Sc3 C1 . . 8_455 48.31(15) ?
Sc2 Sc3 C2 . . . 48.50(16) ?
Sc2 Sc3 C2 . . 2_556 76.37(17) ?
Sc2 Sc3 C2 . . 7_556 96.38(16) ?
Sc2 Sc3 C2 . . 8_455 101.41(15) ?
Sc2 Sc3 Sc2 1_556 . 7_455 122.80(3) ?
Sc2 Sc3 Sc2 1_556 . 7_556 57.342(18) ?
Sc2 Sc3 Sc3 1_556 . 7_456 65.44(2) ?
Sc2 Sc3 Sc3 1_556 . 7_556 88.38(3) ?
Sc2 Sc3 C1 1_556 . 7_556 48.31(15) ?
Sc2 Sc3 C1 1_556 . 8_455 166.02(14) ?
Sc2 Sc3 C2 1_556 . . 76.37(17) ?
Sc2 Sc3 C2 1_556 . 2_556 48.50(16) ?
Sc2 Sc3 C2 1_556 . 7_556 101.41(15) ?
Sc2 Sc3 C2 1_556 . 8_455 96.38(16) ?
Sc2 Sc3 Sc2 7_455 . 7_556 179.75(6) ?
Sc2 Sc3 Sc3 7_455 . 7_456 57.355(18) ?
Sc2 Sc3 Sc3 7_455 . 7_556 122.78(3) ?
Sc2 Sc3 C1 7_455 . 7_556 135.73(14) ?
Sc2 Sc3 C1 7_455 . 8_455 44.15(13) ?
Sc2 Sc3 C2 7_455 . . 90.14(13) ?
Sc2 Sc3 C2 7_455 . 2_556 90.09(13) ?
Sc2 Sc3 C2 7_455 . 7_556 135.61(16) ?
Sc2 Sc3 C2 7_455 . 8_455 44.28(16) ?
Sc2 Sc3 Sc3 7_556 . 7_456 122.78(3) ?
Sc2 Sc3 Sc3 7_556 . 7_556 57.355(18) ?
Sc2 Sc3 C1 7_556 . 7_556 44.15(13) ?
Sc2 Sc3 C1 7_556 . 8_455 135.73(14) ?
Sc2 Sc3 C2 7_556 . . 90.09(13) ?
Sc2 Sc3 C2 7_556 . 2_556 90.14(13) ?
Sc2 Sc3 C2 7_556 . 7_556 44.28(16) ?
Sc2 Sc3 C2 7_556 . 8_455 135.61(16) ?
Sc3 Sc3 Sc3 7_456 . 7_556 123.89(6) ?
Sc3 Sc3 C1 7_456 . 7_556 96.23(14) ?
Sc3 Sc3 C1 7_456 . 8_455 101.28(13) ?
Sc3 Sc3 C2 7_456 . . 76.51(15) ?
Sc3 Sc3 C2 7_456 . 2_556 48.55(14) ?
Sc3 Sc3 C2 7_456 . 7_556 166.23(15) ?
Sc3 Sc3 C2 7_456 . 8_455 48.45(14) ?
Sc3 Sc3 C1 7_556 . 7_556 101.28(13) ?
Sc3 Sc3 C1 7_556 . 8_455 96.23(14) ?
Sc3 Sc3 C2 7_556 . . 48.55(14) ?
Sc3 Sc3 C2 7_556 . 2_556 76.51(15) ?
Sc3 Sc3 C2 7_556 . 7_556 48.45(14) ?
Sc3 Sc3 C2 7_556 . 8_455 166.23(15) ?
C1 Sc3 C1 7_556 . 8_455 142.3(2) ?
C1 Sc3 C2 7_556 . . 119.8(2) ?
C1 Sc3 C2 7_556 . 2_556 96.8(2) ?
C1 Sc3 C2 7_556 . 7_556 76.3(2) ?
C1 Sc3 C2 7_556 . 8_455 91.5(2) ?
C1 Sc3 C2 8_455 . . 96.8(2) ?
C1 Sc3 C2 8_455 . 2_556 119.8(2) ?
C1 Sc3 C2 8_455 . 7_556 91.5(2) ?
C1 Sc3 C2 8_455 . 8_455 76.3(2) ?
C2 Sc3 C2 . . 2_556 35.7(2) ?
C2 Sc3 C2 . . 7_556 97.0(2) ?
C2 Sc3 C2 . . 8_455 120.09(19) ?
C2 Sc3 C2 2_556 . 7_556 120.09(19) ?
C2 Sc3 C2 2_556 . 8_455 97.0(2) ?
C2 Sc3 C2 7_556 . 8_455 141.8(2) ?
Co1 C1 Sc1 . . . 75.92(18) ?
Co1 C1 Sc1 . . 2_655 77.17(18) ?
Co1 C1 Sc2 . . . 79.2(2) ?
Co1 C1 Sc2 . . 7_555 153.0(3) ?
Co1 C1 Sc3 . . 7_556 77.0(2) ?
Co1 C1 C1 . . 2_655 134.7(4) ?
Sc1 C1 Sc1 . . 2_655 91.3(2) ?
Sc1 C1 Sc2 . . . 155.1(3) ?
Sc1 C1 Sc2 . . 7_555 120.0(2) ?
Sc1 C1 Sc3 . . 7_556 83.46(18) ?
Sc1 C1 C1 . . 2_655 71.4(3) ?
Sc1 C1 Sc2 2_655 . . 82.73(17) ?
Sc1 C1 Sc2 2_655 . 7_555 120.9(3) ?
Sc1 C1 Sc3 2_655 . 7_556 154.1(3) ?
Sc1 C1 C1 2_655 . 2_655 73.2(3) ?
Sc2 C1 Sc2 . . 7_555 83.34(18) ?
Sc2 C1 Sc3 . . 7_556 91.4(2) ?
Sc2 C1 C1 . . 2_655 128.6(4) ?
Sc2 C1 Sc3 7_555 . 7_556 83.06(19) ?
Sc2 C1 C1 7_555 . 2_655 72.2(3) ?
Sc3 C1 C1 7_556 . 2_655 127.9(4) ?
Co1 C2 Sc1 . . 1_455 77.05(19) ?
Co1 C2 Sc1 . . 2_656 76.06(18) ?
Co1 C2 Sc2 . . . 79.5(2) ?
Co1 C2 Sc3 . . . 153.4(3) ?
Co1 C2 Sc3 . . 7_556 77.5(2) ?
Co1 C2 C2 . . 2_556 134.4(4) ?
Sc1 C2 Sc1 1_455 . 2_656 91.7(2) ?
Sc1 C2 Sc2 1_455 . . 82.46(18) ?
Sc1 C2 Sc3 1_455 . . 120.4(2) ?
Sc1 C2 Sc3 1_455 . 7_556 154.5(3) ?
Sc1 C2 C2 1_455 . 2_556 72.8(3) ?
Sc1 C2 Sc2 2_656 . . 155.5(3) ?
Sc1 C2 Sc3 2_656 . . 119.8(3) ?
Sc1 C2 Sc3 2_656 . 7_556 83.60(17) ?
Sc1 C2 C2 2_656 . 2_556 71.6(3) ?
Sc2 C2 Sc3 . . . 83.15(19) ?
Sc2 C2 Sc3 . . 7_556 91.5(2) ?
Sc2 C2 C2 . . 2_556 128.0(4) ?
Sc3 C2 Sc3 . . 7_556 83.01(18) ?
Sc3 C2 C2 . . 2_556 72.1(3) ?
Sc3 C2 C2 7_556 . 2_556 128.2(4) ?

loop_
_geom_bond_atom_site_label_1
_geom_bond_atom_site_label_2
_geom_bond_site_symmetry_1
_geom_bond_site_symmetry_2
_geom_bond_distance
_geom_bond_publ_flag
Co1 Sc1 . 1_455 2.7629(13) ?
Co1 Sc1 . . 2.7513(13) ?
Co1 Sc1 . 2_655 2.7735(17) ?
Co1 Sc1 . 2_656 2.7441(17) ?
Co1 Sc2 . . 2.8397(13) ?
Co1 Sc2 . 3_555 2.8397(13) ?
Co1 Sc3 . 5_545 2.7813(13) ?
Co1 Sc3 . 7_556 2.7813(13) ?
Co1 C1 . . 2.090(6) ?
Co1 C1 . 4_555 2.090(6) ?
Co1 C2 . . 2.068(6) ?
Co1 C2 . 4_555 2.068(6) ?
Sc1 Sc1 . 2_655 3.3703(15) ?
Sc1 Sc1 . 2_756 3.3895(15) ?
Sc1 Sc2 . 1_655 3.1064(14) ?
Sc1 Sc2 . 3_655 3.1064(14) ?
Sc1 Sc3 . 5_545 3.1512(14) ?
Sc1 Sc3 . 7_556 3.1512(14) ?
Sc1 C1 . . 2.369(5) ?
Sc1 C1 . 2_655 2.346(6) ?
Sc1 C1 . 3_655 2.346(6) ?
Sc1 C1 . 4_555 2.369(5) ?
Sc1 C2 . 1_655 2.353(5) ?
Sc1 C2 . 2_656 2.369(6) ?
Sc1 C2 . 3_656 2.369(6) ?
Sc1 C2 . 4_655 2.353(5) ?
Sc2 Sc2 . 7_455 3.1302(10) ?
Sc2 Sc2 . 7_555 3.1302(10) ?
Sc2 Sc3 . 1_554 3.1286(11) ?
Sc2 Sc3 . . 3.1286(11) ?
Sc2 Sc3 . 7_455 3.3794(6) ?
Sc2 Sc3 . 7_556 3.3794(6) ?
Sc2 C1 . . 2.355(5) ?
Sc2 C1 . 2_555 2.355(5) ?
Sc2 C1 . 7_555 2.354(6) ?
Sc2 C1 . 8_455 2.354(6) ?
Sc2 C2 . . 2.360(6) ?
Sc2 C2 . 2_555 2.360(6) ?
Sc3 Sc3 . 7_456 3.1233(10) ?
Sc3 Sc3 . 7_556 3.1233(10) ?
Sc3 C1 . 7_556 2.365(6) ?
Sc3 C1 . 8_455 2.365(6) ?
Sc3 C2 . . 2.355(6) ?
Sc3 C2 . 2_556 2.355(6) ?
Sc3 C2 . 7_556 2.358(5) ?
Sc3 C2 . 8_455 2.358(5) ?
C1 C1 . 2_655 1.435(10) ?
C2 C2 . 2_556 1.445(10) ?

_cod_database_fobs_code 2300694
